data_7027337
loop_
_publ_author_name
'Yano, Shigenobu'
'Inoue, Sahoko'
'Yasuda, Yukiko'
'Tanase, Tomoaki'
'Mikata, Yuji'
'Kakuchi, Toyoji'
'Tsubomura, Taro'
'Yamasaki, Mikio'
'Kinoshita, Isamu'
'Doe, Matsumi'

_publ_section_title
;
 First synthesis and characterization of zinc(II) complexes containing
 N-glycosides derived from ethylenediamine and D-glucosamine
;
_journal_issue 11
_journal_name_full 'Journal of the Chemical Society, Dalton Transactions'
_journal_page_first 1851
_journal_paper_doi 10.1039/a901475f
_journal_year 1999
_chemical_compound_source
;
[Zn(D-GlcN-en)2]X2
;
_chemical_formula_moiety 'C16 H32 Cl2 N6 O8, C0.5 H7.5 O3.25'
_chemical_formula_sum 'C16.5 H39.5 Cl2 N6 O11.25 Zn'
_chemical_formula_weight 638.31
_space_group_IT_number 19
_symmetry_cell_setting orthorhombic
_symmetry_Int_Tables_number 19
_symmetry_space_group_name_Hall 'P 2ac 2ab'
_symmetry_space_group_name_H-M 'P 21 21 21'
_audit_creation_date 'Tue Feb 23 20:40:06 1999'
_audit_creation_method 'from TEXRAY.INF file'
_audit_update_record '99-02-23 text and data added by Yuji Mikata'
_cell_angle_alpha 90
_cell_angle_beta 90
_cell_angle_gamma 90
_cell_formula_units_Z 8
_cell_length_a 16.300(7)
_cell_length_b 23.398(5)
_cell_length_c 15.791(3)
_cell_measurement_reflns_used 25
_cell_measurement_temperature 296.2
_cell_measurement_theta_max 35.0
_cell_measurement_theta_min 34.6
_cell_volume 6022(3)
_computing_cell_refinement 'MSC/AFC Diffractometer Control'
_computing_data_collection 'MSC/AFC Diffractometer Control'
_computing_data_reduction teXsan
_computing_publication_material teXsan
_computing_structure_refinement teXsan
_computing_structure_solution SAPI91
_diffrn_ambient_temperature 296.2
_diffrn_measurement_device_type 'Rigaku AFC5S'
_diffrn_measurement_method \w-2\q
_diffrn_orient_matrix_UB_11 -0.01629
_diffrn_orient_matrix_UB_12 -0.04073
_diffrn_orient_matrix_UB_13 -0.00923
_diffrn_orient_matrix_UB_21 -0.04618
_diffrn_orient_matrix_UB_22 0.01280
_diffrn_orient_matrix_UB_23 -0.03713
_diffrn_orient_matrix_UB_31 0.03696
_diffrn_orient_matrix_UB_32 -0.00196
_diffrn_orient_matrix_UB_33 -0.05046
_diffrn_radiation_detector 'scintillation counter'
_diffrn_radiation_monochromator graphite
_diffrn_radiation_source 'Rigaku sealed tube'
_diffrn_radiation_type 'Cu K\a'
_diffrn_radiation_wavelength 1.5418
_diffrn_reflns_av_R_equivalents 0.000
_diffrn_reflns_av_sigmaI/netI 0.000
_diffrn_reflns_limit_h_max 18
_diffrn_reflns_limit_h_min 0
_diffrn_reflns_limit_k_max 26
_diffrn_reflns_limit_k_min 0
_diffrn_reflns_limit_l_max 17
_diffrn_reflns_limit_l_min 0
_diffrn_reflns_number 5016
_diffrn_reflns_reduction_process 'Lp corrections applied'
_diffrn_reflns_theta_max 60.25
_diffrn_standards_decay_% 4.06
_diffrn_standards_interval_count 150
_diffrn_standards_number 3
_exptl_absorpt_coefficient_mu 3.288
_exptl_absorpt_correction_T_max 1.000
_exptl_absorpt_correction_T_min 0.878
_exptl_absorpt_correction_type psi-scan
_exptl_absorpt_process_details '(North, Phillips & Mathews, 1968)'
_exptl_crystal_colour colorless
_exptl_crystal_density_diffrn 1.408
_exptl_crystal_density_meas ?
_exptl_crystal_density_method 'not measured'
_exptl_crystal_description prismatic
_exptl_crystal_F_000 2676.00
_exptl_crystal_size_max 0.500
_exptl_crystal_size_mid 0.500
_exptl_crystal_size_min 0.500
_refine_diff_density_max 0.77
_refine_diff_density_min -0.32
_refine_ls_extinction_coef 0.0018(6)
_refine_ls_extinction_method 'Zachariasen(1967) type 2 Gaussian isotropic'
_refine_ls_goodness_of_fit_all 1.252
_refine_ls_goodness_of_fit_ref 1.253
_refine_ls_hydrogen_treatment noref
_refine_ls_matrix_type full
_refine_ls_number_constraints 0
_refine_ls_number_parameters 663
_refine_ls_number_reflns 3706
_refine_ls_number_restraints 0
_refine_ls_R_factor_all 0.0504
_refine_ls_R_factor_gt 0.0504
_refine_ls_shift/su_max 0.0150
_refine_ls_shift/su_mean 0.0020
_refine_ls_structure_factor_coef F
_refine_ls_weighting_details 'w = 1/[\s^2^(Fo) + 0.00000|Fo|^2^]'
_refine_ls_weighting_scheme calc
_refine_ls_wR_factor_all 0.0916
_refine_ls_wR_factor_gt 0.0774
_refine_ls_wR_factor_ref 0.0774
_reflns_number_gt 3706
_reflns_number_total 5016
_reflns_observed_criterion >2.0sigma(I)
_cod_data_source_file 901475fsup1.cif
_cod_data_source_block Zn(D-GlcN-en)2Cl2
_cod_depositor_comments
;
The following automatic conversions were performed:

'_exptl_crystal_density_meas' value 'not measured' was changed to '?'
- the value is perceived as not measured.

Automatic conversion script
Id: cif_fix_values 3008 2015-01-20 13:52:24Z robertas 
;
_cod_original_cell_volume 6022(2)
_cod_original_sg_symbol_H-M 'P 21 21 21   '
_cod_original_formula_sum 'C16.50 H39.50 Cl2 N6 O11.25 Zn '
_cod_database_code 7027337

loop_
_symmetry_equiv_pos_as_xyz
x,y,z
1/2-x,-y,1/2+z
1/2+x,1/2-y,-z
-x,1/2+y,1/2-z

loop_
_atom_site_label
_atom_site_type_symbol
_atom_site_fract_x
_atom_site_fract_y
_atom_site_fract_z
_atom_site_U_iso_or_equiv
_atom_site_adp_type
_atom_site_occupancy
_atom_site_calc_flag
_atom_site_refinement_flags
Zn1 Zn -0.47578(6) -0.22666(5) -0.50847(7) 0.0297(3) Uani 1.00 d .
Zn2 Zn -0.29577(6) -0.22490(4) -0.99621(7) 0.0287(3) Uani 1.00 d .
Cl1 Cl -0.7458(1) -0.1826(1) -0.4037(2) 0.0536(7) Uani 1.00 d .
Cl2 Cl -0.0313(1) -0.2003(1) -0.1049(2) 0.0529(7) Uani 1.00 d .
Cl3 Cl -0.4033(2) -0.1313(1) -0.7208(2) 0.0572(7) Uani 1.00 d .
Cl4 Cl 0.3909(1) 0.1989(1) 0.7498(1) 0.0438(6) Uani 1.00 d .
O1 O -0.6107(3) -0.3795(2) -0.4522(3) 0.031(1) Uani 1.00 d .
O2 O -0.6735(3) -0.2650(3) -0.2606(3) 0.039(2) Uani 1.00 d .
O3 O -0.7123(4) -0.3840(3) -0.2448(4) 0.047(2) Uani 1.00 d .
O4 O -0.7577(4) -0.4448(3) -0.4422(4) 0.052(2) Uani 1.00 d .
O5 O -0.3369(3) -0.0925(2) -0.3966(4) 0.035(2) Uani 1.00 d .
O6 O -0.1892(3) -0.2362(2) -0.3748(4) 0.036(2) Uani 1.00 d .
O7 O -0.1759(4) -0.1462(3) -0.2545(4) 0.045(2) Uani 1.00 d .
O8 O -0.2038(5) -0.0207(3) -0.3977(4) 0.062(2) Uani 1.00 d .
O9 O -0.1842(4) -0.3872(2) -1.0357(4) 0.039(2) Uani 1.00 d .
O10 O -0.1075(3) -0.2878(3) -1.2378(3) 0.042(2) Uani 1.00 d .
O11 O -0.0830(4) -0.4096(3) -1.2378(4) 0.051(2) Uani 1.00 d .
O12 O -0.0393(4) -0.4551(3) -1.0362(5) 0.065(2) Uani 1.00 d .
O13 O -0.4242(3) -0.0891(2) -1.1161(4) 0.029(1) Uani 1.00 d .
O14 O -0.5876(3) -0.2257(2) -1.1214(3) 0.031(1) Uani 1.00 d .
O15 O -0.5970(4) -0.1377(3) -1.2474(4) 0.049(2) Uani 1.00 d .
O16 O -0.5479(5) -0.0076(3) -1.1299(4) 0.060(2) Uani 1.00 d .
O17 O 0.3636(8) 0.0850(5) 0.845(1) 0.200(6) Uani 1.00 d .
O18 O 0.5387(6) 0.0830(4) 0.2970(6) 0.089(3) Uani 1.00 d .
O19 O 0.8970(4) 0.0682(3) 0.6091(4) 0.051(2) Uani 1.00 d .
O20 O 0.8985(7) 0.0103(5) 0.879(1) 0.151(5) Uani 1.00 d .
O21 O 0.485(2) 0.086(1) 0.618(2) 0.16(1) Uiso 0.50 d P
O22 O 0.2311(7) 0.0739(5) 0.2170(8) 0.141(4) Uani 1.00 d .
O23 O 0.372(1) 0.0282(7) 0.292(1) 0.244(8) Uani 1.00 d .
N1 N -0.4278(5) -0.2553(3) -0.6295(5) 0.042(2) Uani 1.00 d .
N2 N -0.5355(4) -0.3098(3) -0.5214(4) 0.027(2) Uani 1.00 d .
N3 N -0.5365(4) -0.2388(3) -0.3784(4) 0.032(2) Uani 1.00 d .
N4 N -0.5782(4) -0.1734(3) -0.5518(5) 0.040(2) Uani 1.00 d .
N5 N -0.4284(4) -0.1405(3) -0.4837(4) 0.027(2) Uani 1.00 d .
N6 N -0.3548(4) -0.2462(3) -0.4468(4) 0.032(2) Uani 1.00 d .
N7 N -0.3457(5) -0.2418(3) -0.8708(5) 0.044(2) Uani 1.00 d .
N8 N -0.2471(4) -0.3103(3) -0.9739(4) 0.029(2) Uani 1.00 d .
N9 N -0.2369(4) -0.2467(3) -1.1222(5) 0.033(2) Uani 1.00 d .
N10 N -0.1865(5) -0.1766(3) -0.9580(5) 0.041(2) Uani 1.00 d .
N11 N -0.3338(4) -0.1400(3) -1.0300(4) 0.030(2) Uani 1.00 d .
N12 N -0.4211(4) -0.2414(3) -1.0540(4) 0.028(2) Uani 1.00 d .
C1 C -0.4636(6) -0.3089(5) -0.6544(5) 0.045(3) Uani 1.00 d .
C2 C -0.4844(5) -0.3454(3) -0.5764(5) 0.033(2) Uani 1.00 d .
C3 C -0.5553(5) -0.3334(4) -0.4396(5) 0.029(2) Uani 1.00 d .
C4 C -0.5959(5) -0.2868(3) -0.3886(5) 0.025(2) Uani 1.00 d .
C5 C -0.6307(5) -0.3088(4) -0.3052(5) 0.032(2) Uani 1.00 d .
C6 C -0.6853(5) -0.3593(4) -0.3231(5) 0.031(2) Uani 1.00 d .
C7 C -0.6368(5) -0.4036(4) -0.3735(5) 0.033(2) Uani 1.00 d .
C8 C -0.6855(7) -0.4577(4) -0.3961(6) 0.049(3) Uani 1.00 d .
C9 C -0.5591(6) -0.1134(4) -0.5412(7) 0.048(3) Uani 1.00 d .
C10 C -0.4996(5) -0.1028(4) -0.4682(6) 0.037(2) Uani 1.00 d .
C11 C -0.3729(5) -0.1458(4) -0.4126(5) 0.030(2) Uani 1.00 d .
C12 C -0.3112(5) -0.1930(4) -0.4300(5) 0.026(2) Uani 1.00 d .
C13 C -0.2530(5) -0.1957(3) -0.3556(5) 0.026(2) Uani 1.00 d .
C14 C -0.2160(5) -0.1379(4) -0.3334(5) 0.032(2) Uani 1.00 d .
C15 C -0.2827(5) -0.0924(4) -0.3251(5) 0.033(2) Uani 1.00 d .
C16 C -0.2483(6) -0.0318(4) -0.3216(6) 0.042(3) Uani 1.00 d .
C17 C -0.3216(6) -0.2993(4) -0.8424(5) 0.039(2) Uani 1.00 d .
C18 C -0.3078(6) -0.3383(4) -0.9169(6) 0.039(3) Uani 1.00 d .
C19 C -0.2324(5) -0.3388(3) -1.0520(5) 0.027(2) Uani 1.00 d .
C20 C -0.1848(5) -0.2967(4) -1.1084(6) 0.030(2) Uani 1.00 d .
C21 C -0.1548(5) -0.3265(4) -1.1873(5) 0.036(2) Uani 1.00 d .
C22 C -0.1070(6) -0.3793(4) -1.1652(5) 0.034(2) Uani 1.00 d .
C23 C -0.1593(5) -0.4179(4) -1.1093(6) 0.038(2) Uani 1.00 d .
C24 C -0.1150(6) -0.4701(4) -1.0791(7) 0.052(3) Uani 1.00 d .
C25 C -0.1976(6) -0.1168(4) -0.9740(6) 0.041(3) Uani 1.00 d .
C26 C -0.2570(5) -0.1073(3) -1.0488(5) 0.031(2) Uani 1.00 d .
C27 C -0.3919(5) -0.1446(3) -1.0984(5) 0.025(2) Uani 1.00 d .
C28 C -0.4593(5) -0.1865(3) -1.0738(5) 0.026(2) Uani 1.00 d .
C29 C -0.5217(5) -0.1897(3) -1.1443(5) 0.027(2) Uani 1.00 d .
C30 C -0.5524(5) -0.1303(4) -1.1703(5) 0.030(2) Uani 1.00 d .
C31 C -0.4809(5) -0.0893(4) -1.1863(5) 0.033(2) Uani 1.00 d .
C32 C -0.5074(6) -0.0289(4) -1.2000(6) 0.039(3) Uani 1.00 d .
C33 C 0.283(1) 0.0828(9) 0.878(2) 0.169(9) Uani 1.00 d .
H1 H -0.4395 -0.2274 -0.6714 0.0504 Uiso 1.00 calc .
H2 H -0.3700 -0.2600 -0.6249 0.0504 Uiso 1.00 calc .
H3 H -0.5127 -0.3016 -0.6852 0.0534 Uiso 1.00 calc .
H4 H -0.4262 -0.3291 -0.6892 0.0534 Uiso 1.00 calc .
H5 H -0.4354 -0.3561 -0.5478 0.0392 Uiso 1.00 calc .
H6 H -0.5134 -0.3787 -0.5929 0.0392 Uiso 1.00 calc .
H7 H -0.5858 -0.3036 -0.5502 0.0318 Uiso 1.00 calc .
H8 H -0.5071 -0.3464 -0.4119 0.0357 Uiso 1.00 calc .
H9 H -0.6406 -0.2727 -0.4211 0.0302 Uiso 1.00 calc .
H10 H -0.5864 -0.3213 -0.2709 0.0379 Uiso 1.00 calc .
H11 H -0.7316 -0.3472 -0.3551 0.0371 Uiso 1.00 calc .
H12 H -0.5898 -0.4144 -0.3418 0.0403 Uiso 1.00 calc .
H13 H -0.7002 -0.4767 -0.3452 0.0584 Uiso 1.00 calc .
H14 H -0.6517 -0.4819 -0.4294 0.0584 Uiso 1.00 calc .
H15 H -0.4964 -0.2483 -0.3371 0.0380 Uiso 1.00 calc .
H16 H -0.5643 -0.2050 -0.3620 0.0380 Uiso 1.00 calc .
H17 H -0.5883 -0.1809 -0.6101 0.0479 Uiso 1.00 calc .
H18 H -0.6258 -0.1823 -0.5198 0.0479 Uiso 1.00 calc .
H19 H -0.5350 -0.0997 -0.5923 0.0570 Uiso 1.00 calc .
H20 H -0.6085 -0.0932 -0.5307 0.0570 Uiso 1.00 calc .
H21 H -0.5248 -0.1120 -0.4158 0.0443 Uiso 1.00 calc .
H22 H -0.4828 -0.0638 -0.4676 0.0443 Uiso 1.00 calc .
H23 H -0.3989 -0.1273 -0.5319 0.0317 Uiso 1.00 calc .
H24 H -0.4040 -0.1563 -0.3643 0.0363 Uiso 1.00 calc .
H25 H -0.2807 -0.1830 -0.4792 0.0314 Uiso 1.00 calc .
H26 H -0.2825 -0.2093 -0.3079 0.0314 Uiso 1.00 calc .
H27 H -0.1772 -0.1268 -0.3753 0.0391 Uiso 1.00 calc .
H28 H -0.3135 -0.0994 -0.2752 0.0394 Uiso 1.00 calc .
H29 H -0.2123 -0.0283 -0.2744 0.0515 Uiso 1.00 calc .
H30 H -0.2919 -0.0052 -0.3161 0.0515 Uiso 1.00 calc .
H31 H -0.3640 -0.2658 -0.3949 0.0385 Uiso 1.00 calc .
H32 H -0.3229 -0.2695 -0.4834 0.0385 Uiso 1.00 calc .
H33 H -0.3252 -0.2142 -0.8320 0.0526 Uiso 1.00 calc .
H34 H -0.4038 -0.2394 -0.8728 0.0526 Uiso 1.00 calc .
H35 H -0.2723 -0.2966 -0.8104 0.0463 Uiso 1.00 calc .
H36 H -0.3639 -0.3146 -0.8078 0.0463 Uiso 1.00 calc .
H37 H -0.3579 -0.3442 -0.9464 0.0469 Uiso 1.00 calc .
H38 H -0.2870 -0.3741 -0.8981 0.0469 Uiso 1.00 calc .
H39 H -0.1963 -0.3069 -0.9444 0.0347 Uiso 1.00 calc .
H40 H -0.2824 -0.3494 -1.0780 0.0321 Uiso 1.00 calc .
H41 H -0.1377 -0.2848 -1.0782 0.0363 Uiso 1.00 calc .
H42 H -0.2024 -0.3383 -1.2202 0.0436 Uiso 1.00 calc .
H43 H -0.0597 -0.3679 -1.1348 0.0402 Uiso 1.00 calc .
H44 H -0.2066 -0.4293 -1.1399 0.0453 Uiso 1.00 calc .
H45 H -0.1024 -0.4935 -1.1266 0.0625 Uiso 1.00 calc .
H46 H -0.1493 -0.4904 -1.0412 0.0625 Uiso 1.00 calc .
H47 H -0.2780 -0.2552 -1.1630 0.0394 Uiso 1.00 calc .
H48 H -0.2045 -0.2156 -1.1415 0.0394 Uiso 1.00 calc .
H49 H -0.1771 -0.1823 -0.8991 0.0496 Uiso 1.00 calc .
H50 H -0.1405 -0.1899 -0.9891 0.0496 Uiso 1.00 calc .
H51 H -0.2196 -0.0991 -0.9247 0.0486 Uiso 1.00 calc .
H52 H -0.1461 -0.1001 -0.9871 0.0486 Uiso 1.00 calc .
H53 H -0.2328 -0.1208 -1.0996 0.0371 Uiso 1.00 calc .
H54 H -0.2690 -0.0677 -1.0542 0.0371 Uiso 1.00 calc .
H55 H -0.3603 -0.1230 -0.9826 0.0355 Uiso 1.00 calc .
H56 H -0.3644 -0.1584 -1.1472 0.0298 Uiso 1.00 calc .
H57 H -0.4857 -0.1728 -1.0244 0.0309 Uiso 1.00 calc .
H58 H -0.4954 -0.2062 -1.1922 0.0320 Uiso 1.00 calc .
H59 H -0.5875 -0.1154 -1.1276 0.0365 Uiso 1.00 calc .
H60 H -0.4523 -0.1017 -1.2353 0.0400 Uiso 1.00 calc .
H61 H -0.5430 -0.0274 -1.2475 0.0474 Uiso 1.00 calc .
H62 H -0.4604 -0.0059 -1.2106 0.0474 Uiso 1.00 calc .
H63 H -0.4544 -0.2617 -1.0148 0.0341 Uiso 1.00 calc .
H64 H -0.4152 -0.2633 -1.1043 0.0341 Uiso 1.00 calc .

loop_
_atom_site_aniso_label
_atom_site_aniso_U_11
_atom_site_aniso_U_22
_atom_site_aniso_U_33
_atom_site_aniso_U_12
_atom_site_aniso_U_13
_atom_site_aniso_U_23
Zn1 0.0271(5) 0.0320(5) 0.0299(5) -0.0049(5) -0.0012(5) -0.0011(6)
Zn2 0.0272(5) 0.0298(5) 0.0290(5) 0.0012(5) 0.0006(5) 0.0025(6)
Cl1 0.039(1) 0.065(2) 0.057(1) 0.009(1) -0.008(1) -0.014(1)
Cl2 0.032(1) 0.069(2) 0.058(1) -0.005(1) -0.010(1) 0.021(1)
Cl3 0.046(1) 0.061(2) 0.065(2) -0.005(1) -0.005(1) 0.014(1)
Cl4 0.043(1) 0.051(1) 0.037(1) -0.001(1) 0.000(1) 0.001(1)
O1 0.037(3) 0.032(3) 0.025(3) -0.008(3) 0.003(3) -0.004(3)
O2 0.035(3) 0.048(3) 0.033(3) -0.012(3) 0.016(3) -0.017(3)
O3 0.058(4) 0.059(4) 0.024(3) -0.016(4) 0.007(3) 0.010(3)
O4 0.062(4) 0.054(4) 0.041(4) -0.024(4) 0.006(4) -0.012(3)
O5 0.033(3) 0.033(3) 0.039(3) -0.005(3) -0.008(3) -0.005(3)
O6 0.029(3) 0.038(3) 0.043(3) 0.011(3) 0.000(3) -0.006(3)
O7 0.045(3) 0.054(4) 0.037(3) 0.001(3) -0.022(3) 0.004(3)
O8 0.091(5) 0.061(4) 0.034(3) -0.035(4) 0.021(4) -0.015(3)
O9 0.049(4) 0.036(3) 0.032(3) 0.006(3) 0.010(3) 0.002(3)
O10 0.036(3) 0.060(4) 0.030(3) 0.008(3) 0.009(3) 0.008(3)
O11 0.058(4) 0.051(4) 0.045(4) 0.012(4) 0.014(3) -0.012(3)
O12 0.053(4) 0.083(5) 0.059(4) 0.018(4) 0.006(4) 0.017(4)
O13 0.022(3) 0.026(3) 0.039(3) -0.003(2) -0.010(3) 0.004(3)
O14 0.022(3) 0.035(3) 0.036(3) -0.011(3) 0.000(3) 0.003(3)
O15 0.051(4) 0.049(4) 0.047(4) 0.000(3) -0.029(3) -0.005(3)
O16 0.079(5) 0.048(4) 0.052(4) 0.022(4) 0.000(4) 0.002(4)
O17 0.18(1) 0.104(8) 0.32(2) 0.091(7) 0.13(1) 0.099(9)
O18 0.090(6) 0.080(6) 0.096(6) -0.016(5) 0.019(6) -0.009(5)
O19 0.043(4) 0.050(4) 0.059(4) -0.016(3) -0.008(4) 0.007(4)
O20 0.105(8) 0.114(9) 0.23(1) -0.011(7) 0.064(10) -0.034(10)
O22 0.114(8) 0.148(9) 0.161(10) 0.057(7) 0.065(8) 0.068(8)
O23 0.26(2) 0.19(1) 0.28(2) 0.13(1) -0.08(2) -0.06(2)
N1 0.038(4) 0.061(5) 0.028(4) -0.006(4) 0.009(3) 0.005(4)
N2 0.022(3) 0.036(4) 0.022(3) -0.003(3) 0.000(3) -0.002(3)
N3 0.026(3) 0.033(4) 0.037(4) -0.014(3) 0.005(3) -0.006(3)
N4 0.025(4) 0.046(4) 0.048(4) -0.007(4) -0.010(4) 0.006(4)
N5 0.027(3) 0.029(3) 0.024(3) -0.005(3) -0.005(3) 0.006(3)
N6 0.030(4) 0.031(4) 0.035(4) 0.000(3) 0.007(3) -0.006(3)
N7 0.046(4) 0.055(5) 0.031(4) 0.005(4) 0.008(4) -0.007(4)
N8 0.028(3) 0.036(4) 0.023(3) -0.003(3) 0.005(3) -0.002(3)
N9 0.023(3) 0.034(4) 0.041(4) 0.009(3) 0.003(3) 0.004(3)
N10 0.037(4) 0.042(4) 0.045(4) 0.001(4) -0.009(4) 0.006(4)
N11 0.024(3) 0.032(4) 0.034(4) -0.002(3) 0.003(3) 0.008(3)
N12 0.029(3) 0.030(4) 0.027(4) 0.001(3) 0.000(3) 0.001(3)
C1 0.039(5) 0.069(7) 0.027(4) -0.011(5) 0.013(4) -0.010(5)
C2 0.036(5) 0.027(4) 0.035(5) 0.003(4) 0.005(4) 0.004(4)
C3 0.026(4) 0.038(5) 0.023(4) -0.003(4) 0.002(4) 0.005(4)
C4 0.023(4) 0.022(4) 0.030(4) -0.005(3) 0.003(4) 0.005(3)
C5 0.024(4) 0.048(5) 0.023(4) -0.008(4) 0.006(4) 0.000(4)
C6 0.035(5) 0.031(4) 0.027(4) -0.011(4) 0.001(4) 0.000(4)
C7 0.040(5) 0.030(4) 0.030(4) -0.008(4) 0.006(4) 0.003(4)
C8 0.062(6) 0.051(6) 0.033(5) -0.016(5) 0.002(5) 0.002(5)
C9 0.035(5) 0.052(6) 0.055(6) 0.018(5) -0.015(5) -0.004(5)
C10 0.028(4) 0.033(5) 0.048(5) 0.007(4) -0.007(4) 0.000(4)
C11 0.024(4) 0.031(4) 0.036(5) -0.008(4) 0.002(4) -0.007(4)
C12 0.020(4) 0.034(5) 0.024(4) -0.005(4) 0.003(3) -0.001(4)
C13 0.018(4) 0.033(4) 0.028(4) 0.004(4) 0.010(4) 0.003(4)
C14 0.033(5) 0.030(5) 0.033(4) -0.007(4) 0.006(4) -0.007(4)
C15 0.033(5) 0.040(5) 0.025(4) 0.001(4) 0.010(4) -0.005(4)
C16 0.047(5) 0.045(6) 0.035(5) -0.007(5) -0.001(5) -0.014(4)
C17 0.032(5) 0.056(6) 0.028(4) -0.004(5) 0.003(4) 0.001(4)
C18 0.039(5) 0.041(5) 0.037(5) 0.005(4) 0.010(4) 0.011(4)
C19 0.029(4) 0.026(4) 0.026(4) 0.002(4) 0.003(4) 0.006(3)
C20 0.021(4) 0.035(4) 0.035(4) -0.001(4) 0.000(4) 0.009(4)
C21 0.027(4) 0.060(6) 0.021(4) 0.008(4) 0.011(4) 0.008(4)
C22 0.040(5) 0.034(5) 0.026(4) 0.007(4) -0.008(4) -0.003(4)
C23 0.032(5) 0.036(5) 0.046(5) 0.006(4) 0.004(4) -0.013(4)
C24 0.048(6) 0.046(6) 0.063(7) 0.011(5) 0.007(5) -0.008(5)
C25 0.037(5) 0.038(5) 0.048(5) -0.004(4) -0.015(4) -0.002(4)
C26 0.026(4) 0.028(4) 0.038(5) -0.014(4) -0.005(4) 0.000(4)
C27 0.023(4) 0.027(4) 0.024(4) 0.006(4) -0.010(4) -0.004(4)
C28 0.025(4) 0.030(4) 0.023(4) -0.003(4) 0.000(3) -0.002(4)
C29 0.022(4) 0.032(5) 0.026(4) -0.003(4) -0.001(4) -0.006(4)
C30 0.023(4) 0.033(5) 0.035(4) 0.002(4) -0.010(4) -0.009(4)
C31 0.024(4) 0.042(5) 0.032(4) 0.000(4) 0.005(4) 0.004(4)
C32 0.044(5) 0.041(5) 0.034(5) 0.003(5) -0.013(4) 0.010(4)
C33 0.09(1) 0.18(2) 0.23(2) 0.04(1) 0.06(2) 0.09(2)

loop_
_atom_type_symbol
_atom_type_description
_atom_type_scat_dispersion_real
_atom_type_scat_dispersion_imag
_atom_type_scat_source
O O 0.049 0.032
;International Tables for Crystallography
(1992, Vol. C, Tables 4.2.6.8 and 6.1.1.1)
;
N N 0.031 0.018
;International Tables for Crystallography
(1992, Vol. C, Tables 4.2.6.8 and 6.1.1.1)
;
C C 0.018 0.009
;International Tables for Crystallography
(1992, Vol. C, Tables 4.2.6.8 and 6.1.1.1)
;
H H 0.000 0.000
;International Tables for Crystallography
(1992, Vol. C, Table 6.1.1.2)
;
Zn Zn -1.549 0.678
;International Tables for Crystallography
(1992, Vol. C, Tables 4.2.6.8 and 6.1.1.1)
;
Cl Cl 0.364 0.702
;International Tables for Crystallography
(1992, Vol. C, Tables 4.2.6.8 and 6.1.1.1)
;

loop_
_geom_angle_atom_site_label_1
_geom_angle_atom_site_label_2
_geom_angle_atom_site_label_3
_geom_angle
_geom_angle_site_symmetry_1
_geom_angle_site_symmetry_2
_geom_angle_site_symmetry_3
_geom_angle_publ_flag
N1 ZN1 N2 78.6(3) 1_555 1_555 1_555 yes
N1 ZN1 N3 154.7(3) 1_555 1_555 1_555 yes
N1 ZN1 N4 100.1(3) 1_555 1_555 1_555 yes
N1 ZN1 N5 108.3(3) 1_555 1_555 1_555 yes
N1 ZN1 N6 90.1(3) 1_555 1_555 1_555 yes
N2 ZN1 N3 77.4(2) 1_555 1_555 1_555 yes
N2 ZN1 N4 97.9(3) 1_555 1_555 1_555 yes
N2 ZN1 N5 172.6(2) 1_555 1_555 1_555 yes
N2 ZN1 N6 104.5(2) 1_555 1_555 1_555 yes
N3 ZN1 N4 91.2(3) 1_555 1_555 1_555 yes
N3 ZN1 N5 96.1(2) 1_555 1_555 1_555 yes
N3 ZN1 N6 88.0(2) 1_555 1_555 1_555 yes
N4 ZN1 N5 78.5(3) 1_555 1_555 1_555 yes
N4 ZN1 N6 156.8(3) 1_555 1_555 1_555 yes
N5 ZN1 N6 78.5(2) 1_555 1_555 1_555 yes
N7 ZN2 N8 79.8(3) 1_555 1_555 1_555 yes
N7 ZN2 N9 156.3(3) 1_555 1_555 1_555 yes
N7 ZN2 N10 98.4(3) 1_555 1_555 1_555 yes
N7 ZN2 N11 106.6(3) 1_555 1_555 1_555 yes
N7 ZN2 N12 89.9(3) 1_555 1_555 1_555 yes
N8 ZN2 N9 77.3(2) 1_555 1_555 1_555 yes
N8 ZN2 N10 97.6(3) 1_555 1_555 1_555 yes
N8 ZN2 N11 173.4(2) 1_555 1_555 1_555 yes
N8 ZN2 N12 103.7(2) 1_555 1_555 1_555 yes
N9 ZN2 N10 90.8(3) 1_555 1_555 1_555 yes
N9 ZN2 N11 96.5(2) 1_555 1_555 1_555 yes
N9 ZN2 N12 89.4(2) 1_555 1_555 1_555 yes
N10 ZN2 N11 80.0(3) 1_555 1_555 1_555 yes
N10 ZN2 N12 158.2(3) 1_555 1_555 1_555 yes
N11 ZN2 N12 78.4(2) 1_555 1_555 1_555 yes
C3 O1 C7 111.5(6) 1_555 1_555 1_555 yes
C11 O5 C15 113.7(6) 1_555 1_555 1_555 yes
C19 O9 C23 114.6(6) 1_555 1_555 1_555 yes
C27 O13 C31 112.5(6) 1_555 1_555 1_555 yes
ZN1 N1 C1 111.3(5) 1_555 1_555 1_555 yes
ZN1 N1 H1 109.1(6) 1_555 1_555 1_555 no
ZN1 N1 H2 109.0(5) 1_555 1_555 1_555 no
C1 N1 H1 109.2(7) 1_555 1_555 1_555 no
C1 N1 H2 108.9(8) 1_555 1_555 1_555 no
H1 N1 H2 109.4(7) 1_555 1_555 1_555 no
ZN1 N2 C2 107.9(5) 1_555 1_555 1_555 yes
ZN1 N2 C3 110.8(5) 1_555 1_555 1_555 yes
ZN1 N2 H7 107.0(5) 1_555 1_555 1_555 no
C2 N2 C3 116.3(6) 1_555 1_555 1_555 yes
C2 N2 H7 107.1(6) 1_555 1_555 1_555 no
C3 N2 H7 107.2(6) 1_555 1_555 1_555 no
ZN1 N3 C4 106.1(5) 1_555 1_555 1_555 yes
ZN1 N3 H15 110.3(5) 1_555 1_555 1_555 no
ZN1 N3 H16 110.4(5) 1_555 1_555 1_555 no
C4 N3 H15 110.1(6) 1_555 1_555 1_555 no
C4 N3 H16 110.3(6) 1_555 1_555 1_555 no
H15 N3 H16 109.7(7) 1_555 1_555 1_555 no
ZN1 N4 C9 110.6(5) 1_555 1_555 1_555 yes
ZN1 N4 H17 109.2(6) 1_555 1_555 1_555 no
ZN1 N4 H18 109.3(5) 1_555 1_555 1_555 no
C9 N4 H17 109.2(7) 1_555 1_555 1_555 no
C9 N4 H18 109.1(8) 1_555 1_555 1_555 no
H17 N4 H18 109.4(7) 1_555 1_555 1_555 no
ZN1 N5 C10 107.6(5) 1_555 1_555 1_555 yes
ZN1 N5 C11 106.2(5) 1_555 1_555 1_555 yes
ZN1 N5 H23 109.4(5) 1_555 1_555 1_555 no
C10 N5 C11 114.4(6) 1_555 1_555 1_555 yes
C10 N5 H23 109.7(6) 1_555 1_555 1_555 no
C11 N5 H23 109.4(6) 1_555 1_555 1_555 no
ZN1 N6 C12 109.5(5) 1_555 1_555 1_555 yes
ZN1 N6 H31 109.4(5) 1_555 1_555 1_555 no
ZN1 N6 H32 109.5(5) 1_555 1_555 1_555 no
C12 N6 H31 109.4(6) 1_555 1_555 1_555 no
C12 N6 H32 109.6(6) 1_555 1_555 1_555 no
H31 N6 H32 109.5(7) 1_555 1_555 1_555 no
ZN2 N7 C17 110.0(5) 1_555 1_555 1_555 yes
ZN2 N7 H33 109.3(6) 1_555 1_555 1_555 no
ZN2 N7 H34 109.3(5) 1_555 1_555 1_555 no
C17 N7 H33 109.3(7) 1_555 1_555 1_555 no
C17 N7 H34 109.3(7) 1_555 1_555 1_555 no
H33 N7 H34 109.5(7) 1_555 1_555 1_555 no
ZN2 N8 C18 105.1(5) 1_555 1_555 1_555 yes
ZN2 N8 C19 110.6(5) 1_555 1_555 1_555 yes
ZN2 N8 H39 108.6(5) 1_555 1_555 1_555 no
C18 N8 C19 115.4(6) 1_555 1_555 1_555 yes
C18 N8 H39 108.6(6) 1_555 1_555 1_555 no
C19 N8 H39 108.5(6) 1_555 1_555 1_555 no
ZN2 N9 C20 107.2(5) 1_555 1_555 1_555 yes
ZN2 N9 H47 110.0(5) 1_555 1_555 1_555 no
ZN2 N9 H48 110.0(5) 1_555 1_555 1_555 no
C20 N9 H47 110.1(7) 1_555 1_555 1_555 no
C20 N9 H48 109.9(6) 1_555 1_555 1_555 no
H47 N9 H48 109.6(7) 1_555 1_555 1_555 no
ZN2 N10 C25 110.6(5) 1_555 1_555 1_555 yes
ZN2 N10 H49 109.1(6) 1_555 1_555 1_555 no
ZN2 N10 H50 109.2(6) 1_555 1_555 1_555 no
C25 N10 H49 109.3(8) 1_555 1_555 1_555 no
C25 N10 H50 109.3(8) 1_555 1_555 1_555 no
H49 N10 H50 109.4(7) 1_555 1_555 1_555 no
ZN2 N11 C26 106.3(5) 1_555 1_555 1_555 yes
ZN2 N11 C27 107.9(5) 1_555 1_555 1_555 yes
ZN2 N11 H55 108.8(5) 1_555 1_555 1_555 no
C26 N11 C27 116.0(6) 1_555 1_555 1_555 yes
C26 N11 H55 108.8(6) 1_555 1_555 1_555 no
C27 N11 H55 108.9(6) 1_555 1_555 1_555 no
ZN2 N12 C28 108.7(5) 1_555 1_555 1_555 yes
ZN2 N12 H63 109.7(5) 1_555 1_555 1_555 no
ZN2 N12 H64 109.7(5) 1_555 1_555 1_555 no
C28 N12 H63 109.6(6) 1_555 1_555 1_555 no
C28 N12 H64 109.7(6) 1_555 1_555 1_555 no
H63 N12 H64 109.5(6) 1_555 1_555 1_555 no
N1 C1 C2 110.8(7) 1_555 1_555 1_555 yes
N1 C1 H3 109.0(9) 1_555 1_555 1_555 no
N1 C1 H4 109.4(8) 1_555 1_555 1_555 no
C2 C1 H3 108.9(8) 1_555 1_555 1_555 no
C2 C1 H4 109.3(9) 1_555 1_555 1_555 no
H3 C1 H4 109.5(9) 1_555 1_555 1_555 no
N2 C2 C1 106.6(7) 1_555 1_555 1_555 yes
N2 C2 H5 110.2(7) 1_555 1_555 1_555 no
N2 C2 H6 110.3(8) 1_555 1_555 1_555 no
C1 C2 H5 110.0(8) 1_555 1_555 1_555 no
C1 C2 H6 110.3(8) 1_555 1_555 1_555 no
H5 C2 H6 109.3(8) 1_555 1_555 1_555 no
O1 C3 N2 107.9(6) 1_555 1_555 1_555 yes
O1 C3 C4 110.2(6) 1_555 1_555 1_555 yes
O1 C3 H8 110.3(7) 1_555 1_555 1_555 no
N2 C3 C4 107.5(7) 1_555 1_555 1_555 yes
N2 C3 H8 110.5(7) 1_555 1_555 1_555 no
C4 C3 H8 110.4(7) 1_555 1_555 1_555 no
N3 C4 C3 108.4(6) 1_555 1_555 1_555 yes
N3 C4 C5 113.8(7) 1_555 1_555 1_555 yes
N3 C4 H9 107.2(6) 1_555 1_555 1_555 no
C3 C4 C5 112.4(6) 1_555 1_555 1_555 yes
C3 C4 H9 107.4(7) 1_555 1_555 1_555 no
C5 C4 H9 107.4(7) 1_555 1_555 1_555 no
O2 C5 C4 111.5(7) 1_555 1_555 1_555 yes
O2 C5 C6 111.5(6) 1_555 1_555 1_555 yes
O2 C5 H10 108.1(7) 1_555 1_555 1_555 no
C4 C5 C6 108.9(6) 1_555 1_555 1_555 yes
C4 C5 H10 108.4(7) 1_555 1_555 1_555 no
C6 C5 H10 108.3(8) 1_555 1_555 1_555 no
O3 C6 C5 109.6(6) 1_555 1_555 1_555 yes
O3 C6 C7 109.6(7) 1_555 1_555 1_555 yes
O3 C6 H11 109.5(8) 1_555 1_555 1_555 no
C5 C6 C7 109.0(7) 1_555 1_555 1_555 yes
C5 C6 H11 109.5(8) 1_555 1_555 1_555 no
C7 C6 H11 109.6(7) 1_555 1_555 1_555 no
O1 C7 C6 109.9(7) 1_555 1_555 1_555 yes
O1 C7 C8 106.1(7) 1_555 1_555 1_555 yes
O1 C7 H12 108.7(7) 1_555 1_555 1_555 no
C6 C7 C8 114.4(7) 1_555 1_555 1_555 yes
C6 C7 H12 108.9(8) 1_555 1_555 1_555 no
C8 C7 H12 108.7(8) 1_555 1_555 1_555 no
O4 C8 C7 111.9(8) 1_555 1_555 1_555 yes
O4 C8 H13 109.0(9) 1_555 1_555 1_555 no
O4 C8 H14 108.9(9) 1_555 1_555 1_555 no
C7 C8 H13 108.7(9) 1_555 1_555 1_555 no
C7 C8 H14 108.7(9) 1_555 1_555 1_555 no
H13 C8 H14 109(1) 1_555 1_555 1_555 no
N4 C9 C10 112.5(8) 1_555 1_555 1_555 yes
N4 C9 H19 108.5(9) 1_555 1_555 1_555 no
N4 C9 H20 108.7(9) 1_555 1_555 1_555 no
C10 C9 H19 108.8(9) 1_555 1_555 1_555 no
C10 C9 H20 109.0(9) 1_555 1_555 1_555 no
H19 C9 H20 109.2(10) 1_555 1_555 1_555 no
N5 C10 C9 106.0(7) 1_555 1_555 1_555 yes
N5 C10 H21 110.4(7) 1_555 1_555 1_555 no
N5 C10 H22 110.4(7) 1_555 1_555 1_555 no
C9 C10 H21 110.3(8) 1_555 1_555 1_555 no
C9 C10 H22 110.3(8) 1_555 1_555 1_555 no
H21 C10 H22 109.5(9) 1_555 1_555 1_555 no
O5 C11 N5 109.0(7) 1_555 1_555 1_555 yes
O5 C11 C12 113.8(6) 1_555 1_555 1_555 yes
O5 C11 H24 108.1(7) 1_555 1_555 1_555 no
N5 C11 C12 109.6(6) 1_555 1_555 1_555 yes
N5 C11 H24 108.1(7) 1_555 1_555 1_555 no
C12 C11 H24 108.0(8) 1_555 1_555 1_555 no
N6 C12 C11 109.4(6) 1_555 1_555 1_555 yes
N6 C12 C13 114.3(7) 1_555 1_555 1_555 yes
N6 C12 H25 108.4(7) 1_555 1_555 1_555 no
C11 C12 C13 107.8(6) 1_555 1_555 1_555 yes
C11 C12 H25 108.4(7) 1_555 1_555 1_555 no
C13 C12 H25 108.5(7) 1_555 1_555 1_555 no
O6 C13 C12 108.6(6) 1_555 1_555 1_555 yes
O6 C13 C14 110.3(6) 1_555 1_555 1_555 yes
O6 C13 H26 108.3(7) 1_555 1_555 1_555 no
C12 C13 C14 113.0(7) 1_555 1_555 1_555 yes
C12 C13 H26 108.3(7) 1_555 1_555 1_555 no
C14 C13 H26 108.3(7) 1_555 1_555 1_555 no
O7 C14 C13 105.3(7) 1_555 1_555 1_555 yes
O7 C14 C15 110.3(7) 1_555 1_555 1_555 yes
O7 C14 H27 110.0(8) 1_555 1_555 1_555 no
C13 C14 C15 111.0(7) 1_555 1_555 1_555 yes
C13 C14 H27 110.2(7) 1_555 1_555 1_555 no
C15 C14 H27 110.0(8) 1_555 1_555 1_555 no
O5 C15 C14 111.6(7) 1_555 1_555 1_555 yes
O5 C15 C16 104.9(7) 1_555 1_555 1_555 yes
O5 C15 H28 109.1(7) 1_555 1_555 1_555 no
C14 C15 C16 113.0(7) 1_555 1_555 1_555 yes
C14 C15 H28 109.1(8) 1_555 1_555 1_555 no
C16 C15 H28 109.0(8) 1_555 1_555 1_555 no
O8 C16 C15 109.0(7) 1_555 1_555 1_555 yes
O8 C16 H29 109.3(9) 1_555 1_555 1_555 no
O8 C16 H30 109.7(9) 1_555 1_555 1_555 no
C15 C16 H29 109.6(8) 1_555 1_555 1_555 no
C15 C16 H30 109.8(9) 1_555 1_555 1_555 no
H29 C16 H30 109.4(9) 1_555 1_555 1_555 no
N7 C17 C18 110.8(7) 1_555 1_555 1_555 yes
N7 C17 H35 109.0(9) 1_555 1_555 1_555 no
N7 C17 H36 109.0(8) 1_555 1_555 1_555 no
C18 C17 H35 109.3(8) 1_555 1_555 1_555 no
C18 C17 H36 109.3(9) 1_555 1_555 1_555 no
H35 C17 H36 109.4(9) 1_555 1_555 1_555 no
N8 C18 C17 107.7(7) 1_555 1_555 1_555 yes
N8 C18 H37 109.8(8) 1_555 1_555 1_555 no
N8 C18 H38 109.9(8) 1_555 1_555 1_555 no
C17 C18 H37 110.1(8) 1_555 1_555 1_555 no
C17 C18 H38 110.0(8) 1_555 1_555 1_555 no
H37 C18 H38 109.4(9) 1_555 1_555 1_555 no
O9 C19 N8 108.3(6) 1_555 1_555 1_555 yes
O9 C19 C20 109.9(6) 1_555 1_555 1_555 yes
O9 C19 H40 110.6(7) 1_555 1_555 1_555 no
N8 C19 C20 106.6(6) 1_555 1_555 1_555 yes
N8 C19 H40 110.8(7) 1_555 1_555 1_555 no
C20 C19 H40 110.5(7) 1_555 1_555 1_555 no
N9 C20 C19 107.8(6) 1_555 1_555 1_555 yes
N9 C20 C21 115.8(7) 1_555 1_555 1_555 yes
N9 C20 H41 108.0(7) 1_555 1_555 1_555 no
C19 C20 C21 110.3(7) 1_555 1_555 1_555 yes
C19 C20 H41 107.8(7) 1_555 1_555 1_555 no
C21 C20 H41 106.8(7) 1_555 1_555 1_555 no
O10 C21 C20 110.1(8) 1_555 1_555 1_555 yes
O10 C21 C22 111.7(7) 1_555 1_555 1_555 yes
O10 C21 H42 108.1(7) 1_555 1_555 1_555 no
C20 C21 C22 110.9(7) 1_555 1_555 1_555 yes
C20 C21 H42 108.2(7) 1_555 1_555 1_555 no
C22 C21 H42 107.8(9) 1_555 1_555 1_555 no
O11 C22 C21 111.7(7) 1_555 1_555 1_555 yes
O11 C22 C23 109.2(7) 1_555 1_555 1_555 yes
O11 C22 H43 109.2(8) 1_555 1_555 1_555 no
C21 C22 C23 109.4(7) 1_555 1_555 1_555 yes
C21 C22 H43 108.0(8) 1_555 1_555 1_555 no
C23 C22 H43 109.2(7) 1_555 1_555 1_555 no
O9 C23 C22 109.4(7) 1_555 1_555 1_555 yes
O9 C23 C24 106.7(8) 1_555 1_555 1_555 yes
O9 C23 H44 109.0(8) 1_555 1_555 1_555 no
C22 C23 C24 113.5(7) 1_555 1_555 1_555 yes
C22 C23 H44 109.1(9) 1_555 1_555 1_555 no
C24 C23 H44 109.0(8) 1_555 1_555 1_555 no
O12 C24 C23 111.2(8) 1_555 1_555 1_555 yes
O12 C24 H45 108.9(9) 1_555 1_555 1_555 no
O12 C24 H46 109.2(10) 1_555 1_555 1_555 no
C23 C24 H45 108.7(10) 1_555 1_555 1_555 no
C23 C24 H46 109.0(9) 1_555 1_555 1_555 no
H45 C24 H46 109(1) 1_555 1_555 1_555 no
N10 C25 C26 110.8(7) 1_555 1_555 1_555 yes
N10 C25 H51 109.2(9) 1_555 1_555 1_555 no
N10 C25 H52 109.2(8) 1_555 1_555 1_555 no
C26 C25 H51 109.1(8) 1_555 1_555 1_555 no
C26 C25 H52 109.2(8) 1_555 1_555 1_555 no
H51 C25 H52 109.4(9) 1_555 1_555 1_555 no
N11 C26 C25 107.4(7) 1_555 1_555 1_555 yes
N11 C26 H53 110.1(7) 1_555 1_555 1_555 no
N11 C26 H54 110.1(7) 1_555 1_555 1_555 no
C25 C26 H53 109.8(8) 1_555 1_555 1_555 no
C25 C26 H54 109.8(7) 1_555 1_555 1_555 no
H53 C26 H54 109.6(8) 1_555 1_555 1_555 no
O13 C27 N11 108.7(6) 1_555 1_555 1_555 yes
O13 C27 C28 111.6(6) 1_555 1_555 1_555 yes
O13 C27 H56 109.0(7) 1_555 1_555 1_555 no
N11 C27 C28 109.3(6) 1_555 1_555 1_555 yes
N11 C27 H56 109.0(7) 1_555 1_555 1_555 no
C28 C27 H56 109.2(7) 1_555 1_555 1_555 no
N12 C28 C27 108.3(6) 1_555 1_555 1_555 yes
N12 C28 C29 113.8(6) 1_555 1_555 1_555 yes
N12 C28 H57 108.4(7) 1_555 1_555 1_555 no
C27 C28 C29 109.2(6) 1_555 1_555 1_555 yes
C27 C28 H57 108.5(7) 1_555 1_555 1_555 no
C29 C28 H57 108.5(7) 1_555 1_555 1_555 no
O14 C29 C28 110.6(6) 1_555 1_555 1_555 yes
O14 C29 C30 111.2(6) 1_555 1_555 1_555 yes
O14 C29 H58 107.7(7) 1_555 1_555 1_555 no
C28 C29 C30 112.0(7) 1_555 1_555 1_555 yes
C28 C29 H58 107.5(7) 1_555 1_555 1_555 no
C30 C29 H58 107.7(7) 1_555 1_555 1_555 no
O15 C30 C29 106.6(6) 1_555 1_555 1_555 yes
O15 C30 C31 108.8(7) 1_555 1_555 1_555 yes
O15 C30 H59 110.0(7) 1_555 1_555 1_555 no
C29 C30 C31 111.3(7) 1_555 1_555 1_555 yes
C29 C30 H59 109.9(8) 1_555 1_555 1_555 no
C31 C30 H59 110.2(7) 1_555 1_555 1_555 no
O13 C31 C30 111.3(7) 1_555 1_555 1_555 yes
O13 C31 C32 107.1(7) 1_555 1_555 1_555 yes
O13 C31 H60 108.3(7) 1_555 1_555 1_555 no
C30 C31 C32 113.4(7) 1_555 1_555 1_555 yes
C30 C31 H60 108.5(8) 1_555 1_555 1_555 no
C32 C31 H60 108.2(8) 1_555 1_555 1_555 no
O16 C32 C31 111.3(7) 1_555 1_555 1_555 yes
O16 C32 H61 109.1(9) 1_555 1_555 1_555 no
O16 C32 H62 108.8(8) 1_555 1_555 1_555 no
C31 C32 H61 109.1(8) 1_555 1_555 1_555 no
C31 C32 H62 109.1(8) 1_555 1_555 1_555 no
H61 C32 H62 109.3(9) 1_555 1_555 1_555 no

loop_
_geom_bond_atom_site_label_1
_geom_bond_atom_site_label_2
_geom_bond_distance
_geom_bond_site_symmetry_1
_geom_bond_site_symmetry_2
_geom_bond_publ_flag
ZN1 N1 2.171(7) 1_555 1_555 yes
ZN1 N2 2.186(7) 1_555 1_555 yes
ZN1 N3 2.297(7) 1_555 1_555 yes
ZN1 N4 2.193(7) 1_555 1_555 yes
ZN1 N5 2.195(6) 1_555 1_555 yes
ZN1 N6 2.247(7) 1_555 1_555 yes
ZN2 N7 2.178(7) 1_555 1_555 yes
ZN2 N8 2.178(7) 1_555 1_555 yes
ZN2 N9 2.268(7) 1_555 1_555 yes
ZN2 N10 2.195(8) 1_555 1_555 yes
ZN2 N11 2.149(7) 1_555 1_555 yes
ZN2 N12 2.271(7) 1_555 1_555 yes
O1 C3 1.422(10) 1_555 1_555 yes
O1 C7 1.430(10) 1_555 1_555 yes
O2 C5 1.43(1) 1_555 1_555 yes
O3 C6 1.434(10) 1_555 1_555 yes
O4 C8 1.42(1) 1_555 1_555 yes
O5 C11 1.400(10) 1_555 1_555 yes
O5 C15 1.43(1) 1_555 1_555 yes
O6 C13 1.439(9) 1_555 1_555 yes
O7 C14 1.42(1) 1_555 1_555 yes
O8 C16 1.43(1) 1_555 1_555 yes
O9 C19 1.403(10) 1_555 1_555 yes
O9 C23 1.43(1) 1_555 1_555 yes
O10 C21 1.43(1) 1_555 1_555 yes
O11 C22 1.40(1) 1_555 1_555 yes
O12 C24 1.45(1) 1_555 1_555 yes
O13 C27 1.429(9) 1_555 1_555 yes
O13 C31 1.443(10) 1_555 1_555 yes
O14 C29 1.412(9) 1_555 1_555 yes
O15 C30 1.429(10) 1_555 1_555 yes
O16 C32 1.38(1) 1_555 1_555 yes
O17 C33 1.41(2) 1_555 1_555 yes
N1 C1 1.44(1) 1_555 1_555 yes
N2 C2 1.46(1) 1_555 1_555 yes
N2 C3 1.441(10) 1_555 1_555 yes
N3 C4 1.491(9) 1_555 1_555 yes
N4 C9 1.45(1) 1_555 1_555 yes
N5 C10 1.48(1) 1_555 1_555 yes
N5 C11 1.45(1) 1_555 1_555 yes
N6 C12 1.46(1) 1_555 1_555 yes
N7 C17 1.47(1) 1_555 1_555 yes
N8 C18 1.49(1) 1_555 1_555 yes
N8 C19 1.422(10) 1_555 1_555 yes
N9 C20 1.46(1) 1_555 1_555 yes
N10 C25 1.43(1) 1_555 1_555 yes
N11 C26 1.50(1) 1_555 1_555 yes
N11 C27 1.441(10) 1_555 1_555 yes
N12 C28 1.46(1) 1_555 1_555 yes
C1 C2 1.54(1) 1_555 1_555 yes
C3 C4 1.51(1) 1_555 1_555 yes
C4 C5 1.52(1) 1_555 1_555 yes
C5 C6 1.51(1) 1_555 1_555 yes
C6 C7 1.53(1) 1_555 1_555 yes
C7 C8 1.54(1) 1_555 1_555 yes
C9 C10 1.53(1) 1_555 1_555 yes
C11 C12 1.52(1) 1_555 1_555 yes
C12 C13 1.51(1) 1_555 1_555 yes
C13 C14 1.52(1) 1_555 1_555 yes
C14 C15 1.53(1) 1_555 1_555 yes
C15 C16 1.52(1) 1_555 1_555 yes
C17 C18 1.51(1) 1_555 1_555 yes
C19 C20 1.54(1) 1_555 1_555 yes
C20 C21 1.51(1) 1_555 1_555 yes
C21 C22 1.50(1) 1_555 1_555 yes
C22 C23 1.52(1) 1_555 1_555 yes
C23 C24 1.50(1) 1_555 1_555 yes
C25 C26 1.54(1) 1_555 1_555 yes
C27 C28 1.52(1) 1_555 1_555 yes
C28 C29 1.51(1) 1_555 1_555 yes
C29 C30 1.53(1) 1_555 1_555 yes
C30 C31 1.53(1) 1_555 1_555 yes
C31 C32 1.49(1) 1_555 1_555 yes

loop_
_geom_contact_atom_site_label_1
_geom_contact_atom_site_label_2
_geom_contact_distance
_geom_contact_site_symmetry_1
_geom_contact_site_symmetry_2
CL1 O22 3.19(1) 1_555 2_454
CL1 O2 3.195(7) 1_555 1_555
CL1 N1 3.344(8) 1_555 3_444
CL1 N6 3.391(7) 1_555 3_444
CL1 C4 3.460(8) 1_555 1_555
CL2 O18 3.155(9) 1_555 2_554
CL2 O10 3.185(7) 1_555 1_556
CL2 N7 3.338(8) 1_555 3_544
CL2 C20 3.370(8) 1_555 1_556
CL2 N12 3.374(7) 1_555 3_544
CL2 N10 3.477(8) 1_555 1_556
CL2 C17 3.519(9) 1_555 3_544
CL2 N9 3.533(7) 1_555 1_556
CL2 O7 3.569(6) 1_555 1_555
CL3 O19 3.067(8) 1_555 2_553
CL3 O11 3.150(7) 1_555 3_443
CL3 O3 3.180(7) 1_555 3_544
CL3 O20 3.24(1) 1_555 2_553
CL3 N1 3.265(8) 1_555 1_555
CL4 O17 3.09(1) 1_555 1_555
CL4 N6 3.417(7) 1_555 4_555
CL4 N12 3.428(7) 1_555 4_554
CL4 N3 3.447(7) 1_555 4_555
CL4 N9 3.461(7) 1_555 4_554
O2 O14 2.764(8) 1_555 1_556
O2 O15 3.236(9) 1_555 1_556
O2 C17 3.28(1) 1_555 3_444
O2 N7 3.493(9) 1_555 3_444
O2 C29 3.550(10) 1_555 1_556
O3 C25 3.46(1) 1_555 3_444
O3 N10 3.527(10) 1_555 3_444
O4 O20 2.71(1) 1_555 4_545
O4 O8 2.796(9) 1_555 3_444
O4 O5 2.984(9) 1_555 3_444
O6 O10 2.812(8) 1_555 1_556
O6 N4 3.015(9) 1_555 3_544
O6 N2 3.182(8) 1_555 3_544
O7 O18 2.80(1) 1_555 2_554
O7 N9 3.299(10) 1_555 1_556
O7 O10 3.507(9) 1_555 1_556
O8 O19 2.654(9) 1_555 1_454
O8 C8 3.31(1) 1_555 3_544
O10 N4 3.476(9) 1_555 3_543
O11 O23 2.99(2) 1_555 3_444
O11 C9 3.55(1) 1_555 3_543
O12 O19 2.646(10) 1_555 4_644
O12 O16 2.77(1) 1_555 3_543
O12 O13 3.221(10) 1_555 3_543
O13 C8 3.56(1) 1_555 4_453
O14 N10 3.066(9) 1_555 3_443
O14 N8 3.120(8) 1_555 3_443
O14 C5 3.563(10) 1_555 1_554
O15 O22 2.70(1) 1_555 2_453
O15 N3 3.295(9) 1_555 1_554
O16 O17 2.63(1) 1_555 1_453
O16 C33 3.47(2) 1_555 1_453
O16 C24 3.51(1) 1_555 3_443
O17 C32 3.47(1) 1_555 1_657
O18 O20 2.74(2) 1_555 2_654
O18 O23 3.00(2) 1_555 1_555
O19 N11 2.951(10) 1_555 2_556
O19 C26 3.50(1) 1_555 2_556
O19 C16 3.51(1) 1_555 1_656
O20 C8 3.56(2) 1_555 4_555
O22 O23 2.80(2) 1_555 1_555
